data_7243285
loop_
_publ_author_name
'Bebi\'c, Nikol'
'Topi\'c, Edi'
'Mandari\'c, Mirna'
'Hrenar, Tomica'
'Vrdoljak, Vi\<snja'

_publ_section_title
;
 Extending the structural landscape of Mo(vi) hydrazonato
 inorganic--organic POM-hybrids: an experimental and computational study
;
_journal_issue 36
_journal_name_full CrystEngComm
_journal_page_first 6349
_journal_page_last 6358
_journal_paper_doi 10.1039/D1CE00861G
_journal_volume 23
_journal_year 2021
_chemical_formula_moiety '4(C13 H12 Mo N3 O6), Mo8 O26, 4(H2 O), 2(C2 H3 N)'
_chemical_formula_sum 'C56 H62 Mo12 N14 O54'
_chemical_formula_weight 2946.47
_chemical_name_systematic
'tetrakis(((aquo)-N-(2-oxo-3-hydroxybenzylidene)isonicotinylhydrazonato)dioxomolybdenum(vi)) octamolybdate acetonitrile solvate hydrate'
_space_group_crystal_system monoclinic
_space_group_IT_number 14
_space_group_name_Hall '-P 2ybc'
_space_group_name_H-M_alt 'P 1 21/c 1'
_atom_sites_solution_hydrogens mixed
_atom_sites_solution_primary dual
_audit_creation_date 2021-05-28
_audit_creation_method
;
Olex2 1.2
(compiled 2018.05.29 svn.r3508 for OlexSys, GUI svn.r5506)
;
_audit_update_record
;
2021-06-20 deposited with the CCDC.	2021-07-29 downloaded from the CCDC.
;
_cell_angle_alpha 90
_cell_angle_beta 108.137(2)
_cell_angle_gamma 90
_cell_formula_units_Z 2
_cell_length_a 11.0881(2)
_cell_length_b 33.6789(5)
_cell_length_c 12.0491(2)
_cell_measurement_reflns_used 21463
_cell_measurement_temperature 169.99(10)
_cell_measurement_theta_max 79.2710
_cell_measurement_theta_min 3.8720
_cell_volume 4275.99(13)
_computing_cell_refinement 'CrysAlisPro 1.171.41.92a (Rigaku OD, 2020)'
_computing_data_collection 'CrysAlisPro 1.171.41.92a (Rigaku OD, 2020)'
_computing_data_reduction 'CrysAlisPro 1.171.41.92a (Rigaku OD, 2020)'
_computing_molecular_graphics 'Olex2 (Dolomanov et al., 2009)'
_computing_publication_material 'Olex2 (Dolomanov et al., 2009)'
_computing_structure_refinement 'ShelXL (Sheldrick, 2015)'
_computing_structure_solution 'ShelXT (Sheldrick, 2015)'
_diffrn_ambient_temperature 170.15
_diffrn_detector_area_resol_mean 10.0000
_diffrn_detector_type HyPix
_diffrn_measured_fraction_theta_full 0.998
_diffrn_measured_fraction_theta_max 0.975
_diffrn_measurement_details
;
List of Runs (angles in degrees, time in seconds):

  # Type    Start    End  Width  t~exp~   \w     \q     \k     \f   Frames
#--------------------------------------------------------------------------
  1  \w    102.00 159.00   0.50    0.84    --  113.25  61.00 120.00  114
  2  \w    113.00 178.00   0.50    0.84    --  113.25  45.00  90.00  130
  3  \w    102.00 174.00   0.50    0.84    --  113.25  30.00  60.00  144
  4  \w    100.00 142.00   0.50    0.84    --  113.25  15.00 -60.00   84
  5  \w    121.00 169.00   0.50    0.84    --  113.25  30.00-150.00   96
  6  \w    153.00 178.00   0.50    0.84    --  113.25  15.00-180.00   50
  7  \w    120.00 146.00   0.50    0.84    --  113.25  15.00-180.00   52
  8  \w    -12.00  13.00   0.50    0.21    --  -48.02  19.00-150.00   50
  9  \w    -82.00 -52.00   0.50    0.84    --  -91.75 107.00-167.00   60
 10  \w    -71.00 -42.00   0.50    0.21    --  -48.02 107.00-167.00   58
 11  \w    -36.00  -3.00   0.50    0.21    --  -48.02 107.00-167.00   66
 12  \w    -38.00  25.00   0.50    0.21    --  -48.02  38.00 -60.00  126
 13  \w   -148.00-122.00   0.50    0.84    --  -91.75-107.00  94.00   52
 14  \w   -116.00 -89.00   0.50    0.21    --  -48.02-125.00 150.00   54
 15  \w   -118.00 -77.00   0.50    0.21    --  -48.02-125.00 -30.00   82
 16  \w   -117.00 -74.00   0.50    0.21    --  -48.02-125.00 -60.00   86
 17  \w   -110.00 -74.00   0.50    0.21    --  -48.02-125.00-180.00   72
 18  \w     45.00  70.00   0.50    0.84    --  113.25 -61.00 -90.00   50
 19  \w     61.00  86.00   0.50    0.84    --  113.25 -77.00-180.00   50
 20  \w     65.00 105.00   0.50    0.84    --  113.25 -77.00-120.00   80
 21  \w     42.00  69.00   0.50    0.84    --  113.25 -61.00-180.00   54
 22  \w     42.00  71.00   0.50    0.84    --  113.25 -61.00   0.00   58
 23  \w     44.00  71.00   0.50    0.84    --  113.25 -61.00 120.00   54
 24  \w     46.00  72.00   0.50    0.84    --  113.25 -77.00  90.00   52
 25  \w     43.00  70.00   0.50    0.84    --  113.25 -61.00 -30.00   54
 26  \w     43.00  69.00   0.50    0.84    --  113.25 -61.00-150.00   52
 27  \w     96.00 176.00   0.50    0.84    --  113.25 125.00 -60.00  160
 28  \w    117.00 143.00   0.50    0.84    --  113.25 107.00-167.00   52
 29  \w     51.00  98.00   0.50    0.84    --  113.25 -95.00 150.00   94
 30  \w     45.00 101.00   0.50    0.84    --  113.25-107.00  94.00  112
 31  \w     49.00 111.00   0.50    0.84    --  113.25-125.00 150.00  124
 32  \w     61.00  97.00   0.50    0.84    --  113.25 -95.00 120.00   72
 33  \w     23.00  80.00   0.50    0.21    --   48.02-107.00  94.00  114
 34  \w     42.00  78.00   0.50    0.84    --  113.25-125.00   0.00   72
 35  \w     62.00 109.00   0.50    0.84    --  113.25-125.00-150.00   94
;
_diffrn_measurement_device 'four-circle diffractometer'
_diffrn_measurement_device_type 'XtaLAB Synergy, Dualflex, HyPix'
_diffrn_measurement_method '\w scans'
_diffrn_radiation_type CuK\a
_diffrn_radiation_wavelength 1.54184
_diffrn_reflns_av_R_equivalents 0.0567
_diffrn_reflns_av_unetI/netI 0.0506
_diffrn_reflns_Laue_measured_fraction_full 0.998
_diffrn_reflns_Laue_measured_fraction_max 0.975
_diffrn_reflns_limit_h_max 14
_diffrn_reflns_limit_h_min -13
_diffrn_reflns_limit_k_max 39
_diffrn_reflns_limit_k_min -42
_diffrn_reflns_limit_l_max 15
_diffrn_reflns_limit_l_min -14
_diffrn_reflns_number 37508
_diffrn_reflns_point_group_measured_fraction_full 0.998
_diffrn_reflns_point_group_measured_fraction_max 0.975
_diffrn_reflns_theta_full 67.684
_diffrn_reflns_theta_max 80.131
_diffrn_reflns_theta_min 4.078
_exptl_absorpt_coefficient_mu 14.926
_exptl_absorpt_correction_T_max 0.764
_exptl_absorpt_correction_T_min 0.244
_exptl_absorpt_correction_type gaussian
_exptl_absorpt_process_details
;
CrysAlisPro 1.171.41.92a (Rigaku Oxford Diffraction, 2020)
Numerical absorption correction based on gaussian integration over
a multifaceted crystal model
Empirical absorption correction using spherical harmonics,
implemented in SCALE3 ABSPACK scaling algorithm.
;
_exptl_crystal_colour orange
_exptl_crystal_colour_primary orange
_exptl_crystal_density_diffrn 2.288
_exptl_crystal_description irregular
_exptl_crystal_F_000 2864
_exptl_crystal_size_max 0.158
_exptl_crystal_size_mid 0.051
_exptl_crystal_size_min 0.031
_refine_diff_density_max 1.692
_refine_diff_density_min -1.741
_refine_diff_density_rms 0.199
_refine_ls_extinction_method none
_refine_ls_goodness_of_fit_ref 1.094
_refine_ls_hydrogen_treatment constr
_refine_ls_matrix_type full
_refine_ls_number_parameters 624
_refine_ls_number_reflns 9113
_refine_ls_number_restraints 0
_refine_ls_restrained_S_all 1.094
_refine_ls_R_factor_all 0.0503
_refine_ls_R_factor_gt 0.0443
_refine_ls_shift/su_max 0.002
_refine_ls_shift/su_mean 0.000
_refine_ls_structure_factor_coef Fsqd
_refine_ls_weighting_details 'w=1/[\s^2^(Fo^2^)+(0.0786P)^2^+14.0679P] where P=(Fo^2^+2Fc^2^)/3'
_refine_ls_weighting_scheme calc
_refine_ls_wR_factor_gt 0.1281
_refine_ls_wR_factor_ref 0.1324
_reflns_Friedel_coverage 0.000
_reflns_number_gt 8184
_reflns_number_total 9113
_reflns_threshold_expression 'I > 2\s(I)'
_cod_data_source_file d1ce00861g3.cif
_cod_data_source_block exp_649_auto
_cod_depositor_comments 'Adding full bibliography for 7243285--7243294.cif.'
_cod_database_code 7243285
_shelx_shelxl_version_number 2018/3
_shelx_space_group_comment
;
The symmetry employed for this shelxl refinement is uniquely defined
by the following loop, which should always be used as a source of
symmetry information in preference to the above space-group names.
They are only intended as comments.
;
_shelx_estimated_absorpt_t_max 0.655
_shelx_estimated_absorpt_t_min 0.201
_olex2_refinement_description
;
1. Fixed Uiso
 At 1.2 times of:
  All C(H) groups, All N(H) groups
 At 1.5 times of:
  All C(H,H,H) groups, All O(H) groups, All O(H,H) groups
2.a Free rotating group:
 O20(H20A,H20B), O21(H21A,H21B)
2.b Rotating group:
 O5(H5B,H5C), O5A(H5AA,H5AB)
2.c Aromatic/amide H refined with riding coordinates:
 N3A(H3A), N3(H3), C13A(H13A), C10(H10), C13(H13), C7(H7), C5(H5), C7A(H7A),
 C6(H6B), C12(H12), C11A(H11A), C10A(H10A), C4(H4), C12A(H12A), C6A(H6AA),
 C11(H11), C5A(H5A), C4A(H4A)
2.d Idealised Me refined as rotating group:
 C15(H15A,H15B,H15C)
2.e Idealised tetrahedral OH refined as rotating group:
 O6A(H6A), O6(H6)
;
_olex2_submission_special_instructions 'No special instructions were received'
_oxdiff_exptl_absorpt_empirical_details
;
Empirical correction (ABSPACK) includes:
- Absorption correction using spherical harmonics
- Frame scaling
;

loop_
_space_group_symop_operation_xyz
'x, y, z'
'-x, y+1/2, -z+1/2'
'-x, -y, -z'
'x, -y-1/2, z-1/2'

loop_
_atom_site_label
_atom_site_type_symbol
_atom_site_fract_x
_atom_site_fract_y
_atom_site_fract_z
_atom_site_U_iso_or_equiv
_atom_site_adp_type
_atom_site_occupancy
_atom_site_site_symmetry_order
_atom_site_calc_flag
_atom_site_refinement_flags_posn
_atom_site_refinement_flags_adp
_atom_site_refinement_flags_occupancy
_atom_site_disorder_assembly
_atom_site_disorder_group
Mo1A Mo 0.22741(4) 0.21790(2) 0.26664(3) 0.01884(11) Uani 1 1 d . . . . .
Mo1 Mo 0.27062(4) 0.71475(2) 0.72059(3) 0.01714(11) Uani 1 1 d . . . . .
Mo2 Mo 0.62164(4) 0.49197(2) -0.06638(4) 0.01900(11) Uani 1 1 d . . . . .
Mo5 Mo 0.58301(4) 0.42531(2) 0.10961(4) 0.02061(11) Uani 1 1 d . . . . .
Mo3 Mo 0.67125(4) 0.55907(2) 0.13248(4) 0.02132(11) Uani 1 1 d . . . . .
Mo4 Mo 0.63412(4) 0.49104(2) 0.31289(4) 0.02361(12) Uani 1 1 d . . . . .
O2 O 0.3808(3) 0.67787(10) 0.6629(3) 0.0209(7) Uani 1 1 d . . . . .
O15 O 0.5483(3) 0.44007(10) -0.0582(3) 0.0205(7) Uani 1 1 d . . . . .
O11 O 0.5962(3) 0.49353(10) 0.1044(3) 0.0191(7) Uani 1 1 d . . . . .
O14 O 0.5674(4) 0.44005(11) 0.2572(3) 0.0243(7) Uani 1 1 d . . . . .
O12 O 0.6244(3) 0.54903(10) -0.0380(3) 0.0213(7) Uani 1 1 d . . . . .
O5 O 0.4716(3) 0.73349(11) 0.8484(3) 0.0218(7) Uani 1 1 d . . . . .
H5B H 0.520040 0.712536 0.868010 0.033 Uiso 1 1 d GR . . . .
H5C H 0.463363 0.741992 0.914132 0.033 Uiso 1 1 d GR . . . .
O5A O 0.0253(3) 0.23693(11) 0.1426(3) 0.0223(7) Uani 1 1 d . . . . .
H5AA H -0.024262 0.216123 0.125279 0.034 Uiso 1 1 d GR . . . .
H5AB H 0.031611 0.244785 0.075565 0.034 Uiso 1 1 d GR . . . .
O2A O 0.1184(4) 0.18030(11) 0.3220(3) 0.0214(7) Uani 1 1 d . . . . .
O13 O 0.6379(4) 0.54723(11) 0.2762(3) 0.0241(7) Uani 1 1 d . . . . .
O6A O 0.3441(4) 0.32657(11) 0.1143(3) 0.0239(7) Uani 1 1 d . . . . .
H6A H 0.393927 0.344057 0.104617 0.036 Uiso 1 1 calc GR . . . .
O1 O 0.2397(3) 0.76722(11) 0.7691(3) 0.0200(7) Uani 1 1 d . . . . .
O1A O 0.2582(4) 0.27090(11) 0.2207(3) 0.0227(7) Uani 1 1 d . . . . .
O6 O 0.1585(4) 0.82239(11) 0.8809(3) 0.0261(8) Uani 1 1 d . . . . .
H6 H 0.145220 0.842163 0.917988 0.039 Uiso 1 1 calc GR . . . .
O4 O 0.2554(4) 0.68561(12) 0.8317(3) 0.0273(8) Uani 1 1 d . . . . .
O7 O 0.7777(4) 0.48142(12) -0.0263(4) 0.0286(8) Uani 1 1 d . . . . .
O16 O 0.5759(4) 0.49443(12) -0.2193(3) 0.0265(8) Uani 1 1 d . . . . .
O19 O 0.5170(4) 0.37888(12) 0.0920(4) 0.0302(8) Uani 1 1 d . . . . .
O8 O 0.8266(4) 0.54518(12) 0.1672(4) 0.0313(9) Uani 1 1 d . . . . .
N2 N 0.4215(4) 0.72607(13) 0.5437(3) 0.0182(8) Uani 1 1 d . . . . .
O4A O 0.2380(4) 0.18969(12) 0.1524(4) 0.0303(8) Uani 1 1 d . . . . .
O10 O 0.7418(4) 0.41816(12) 0.1439(4) 0.0289(8) Uani 1 1 d . . . . .
O17 O 0.6732(4) 0.60941(12) 0.1380(4) 0.0314(9) Uani 1 1 d . . . . .
O9 O 0.7912(4) 0.48134(13) 0.3434(4) 0.0334(9) Uani 1 1 d . . . . .
O3 O 0.1359(4) 0.70735(13) 0.6071(4) 0.0292(8) Uani 1 1 d . . . . .
N1A N 0.1373(4) 0.25128(12) 0.3815(3) 0.0185(8) Uani 1 1 d . . . . .
N2A N 0.0779(4) 0.22718(13) 0.4449(4) 0.0204(8) Uani 1 1 d . . . . .
O3A O 0.3637(4) 0.20963(13) 0.3772(4) 0.0333(9) Uani 1 1 d . . . . .
O18 O 0.6105(5) 0.49480(13) 0.4459(4) 0.0362(10) Uani 1 1 d . . . . .
N1 N 0.3619(4) 0.74957(13) 0.6080(3) 0.0186(8) Uani 1 1 d . . . . .
N3A N -0.0231(4) 0.09415(14) 0.5833(4) 0.0257(9) Uani 1 1 d . . . . .
H3A H -0.041572 0.073758 0.620679 0.031 Uiso 1 1 calc R . . . .
N3 N 0.5422(4) 0.59869(14) 0.3971(4) 0.0255(9) Uani 1 1 d . . . . .
H3 H 0.565797 0.579569 0.358587 0.031 Uiso 1 1 calc R . . . .
O20 O -0.0044(5) 0.02824(16) 0.7156(6) 0.0518(14) Uani 1 1 d . . . . .
H20A H -0.064120 0.010487 0.693672 0.078 Uiso 1 1 d G . . . .
H20B H 0.065699 0.014803 0.728639 0.078 Uiso 1 1 d G . . . .
C9 C 0.4698(4) 0.65809(15) 0.5157(4) 0.0176(9) Uani 1 1 d . . . . .
C2 C 0.2501(5) 0.80483(14) 0.7364(4) 0.0186(9) Uani 1 1 d . . . . .
C13A C 0.0612(5) 0.11876(16) 0.4410(4) 0.0232(10) Uani 1 1 d . . . . .
H13A H 0.098273 0.114111 0.380944 0.028 Uiso 1 1 calc R . . . .
C8 C 0.4223(5) 0.68969(15) 0.5779(4) 0.0186(9) Uani 1 1 d . . . . .
C10 C 0.4521(5) 0.61840(16) 0.5412(4) 0.0227(10) Uani 1 1 d . . . . .
H10 H 0.414759 0.611950 0.599991 0.027 Uiso 1 1 calc R . . . .
C1 C 0.3070(5) 0.81547(15) 0.6515(4) 0.0206(9) Uani 1 1 d . . . . .
C9A C 0.0357(5) 0.15771(15) 0.4692(4) 0.0195(9) Uani 1 1 d . . . . .
C13 C 0.5251(5) 0.66689(16) 0.4294(4) 0.0224(10) Uani 1 1 d . . . . .
H13 H 0.538543 0.693651 0.411294 0.027 Uiso 1 1 calc R . . . .
C7 C 0.3601(5) 0.78705(14) 0.5906(4) 0.0188(9) Uani 1 1 d . . . . .
H7 H 0.396078 0.796739 0.533836 0.023 Uiso 1 1 calc R . . . .
C2A C 0.2472(4) 0.30792(15) 0.2555(4) 0.0189(9) Uani 1 1 d . . . . .
C5 C 0.2702(5) 0.88500(16) 0.6821(5) 0.0245(10) Uani 1 1 d . . . . .
H5 H 0.275229 0.912192 0.663044 0.029 Uiso 1 1 calc R . . . .
C8A C 0.0778(5) 0.19089(15) 0.4089(4) 0.0187(9) Uani 1 1 d . . . . .
C3 C 0.2059(5) 0.83473(16) 0.7956(4) 0.0218(10) Uani 1 1 d . . . . .
C7A C 0.1368(5) 0.28889(15) 0.3995(4) 0.0208(10) Uani 1 1 d . . . . .
H7A H 0.097880 0.298097 0.454629 0.025 Uiso 1 1 calc R . . . .
C6 C 0.3163(5) 0.85611(16) 0.6245(5) 0.0225(10) Uani 1 1 d . . . . .
H6B H 0.354159 0.863477 0.566878 0.027 Uiso 1 1 calc R . . . .
C12 C 0.5601(5) 0.63595(17) 0.3710(5) 0.0243(10) Uani 1 1 d . . . . .
H12 H 0.597257 0.641425 0.311448 0.029 Uiso 1 1 calc R . . . .
C11A C -0.0512(5) 0.13085(17) 0.6111(5) 0.0255(11) Uani 1 1 d . . . . .
H11A H -0.090816 0.134346 0.669881 0.031 Uiso 1 1 calc R . . . .
C3A C 0.2953(5) 0.33834(15) 0.1993(4) 0.0200(9) Uani 1 1 d . . . . .
C1A C 0.1915(5) 0.31820(16) 0.3412(4) 0.0218(10) Uani 1 1 d . . . . .
C10A C -0.0230(5) 0.16348(16) 0.5548(5) 0.0223(10) Uani 1 1 d . . . . .
H10A H -0.043156 0.189477 0.573940 0.027 Uiso 1 1 calc R . . . .
C4 C 0.2163(5) 0.87440(17) 0.7680(5) 0.0250(11) Uani 1 1 d . . . . .
H4 H 0.186371 0.894502 0.808183 0.030 Uiso 1 1 calc R . . . .
C12A C 0.0319(5) 0.08748(16) 0.5012(5) 0.0260(11) Uani 1 1 d . . . . .
H12A H 0.050781 0.061081 0.484230 0.031 Uiso 1 1 calc R . . . .
C6A C 0.1837(5) 0.35808(17) 0.3700(5) 0.0263(11) Uani 1 1 d . . . . .
H6AA H 0.145490 0.365025 0.427718 0.032 Uiso 1 1 calc R . . . .
O21 O 0.2213(6) -0.0106(3) 0.8190(5) 0.081(3) Uani 1 1 d . . . . .
H21A H 0.239373 -0.002474 0.890862 0.122 Uiso 1 1 d G . . . .
H21B H 0.279376 0.000016 0.793858 0.122 Uiso 1 1 d G . . . .
C11 C 0.4895(6) 0.58870(16) 0.4800(5) 0.0267(11) Uani 1 1 d . . . . .
H11 H 0.478200 0.561585 0.496058 0.032 Uiso 1 1 calc R . . . .
C5A C 0.2313(5) 0.38767(16) 0.3150(5) 0.0255(11) Uani 1 1 d . . . . .
H5A H 0.225965 0.414703 0.335482 0.031 Uiso 1 1 calc R . . . .
C4A C 0.2868(5) 0.37770(17) 0.2296(5) 0.0258(11) Uani 1 1 d . . . . .
H4A H 0.319078 0.398013 0.192005 0.031 Uiso 1 1 calc R . . . .
C14 C 0.0255(9) 0.9116(3) 0.9878(7) 0.0524(19) Uani 1 1 d . . . . .
N4 N 0.0796(15) 0.8859(3) 0.9808(13) 0.131(6) Uani 1 1 d . . . . .
C15 C -0.0538(10) 0.9456(3) 0.9884(9) 0.068(3) Uani 1 1 d . . . . .
H15A H -0.043519 0.965396 0.932400 0.103 Uiso 1 1 calc GR . . . .
H15B H -0.028937 0.957267 1.066815 0.103 Uiso 1 1 calc GR . . . .
H15C H -0.142755 0.937213 0.966453 0.103 Uiso 1 1 calc GR . . . .

loop_
_atom_site_aniso_label
_atom_site_aniso_U_11
_atom_site_aniso_U_22
_atom_site_aniso_U_33
_atom_site_aniso_U_23
_atom_site_aniso_U_13
_atom_site_aniso_U_12
Mo1A 0.0187(2) 0.0197(2) 0.0204(2) 0.00108(13) 0.00946(15) 0.00091(13)
Mo1 0.01801(19) 0.01767(19) 0.01717(19) 0.00062(13) 0.00758(15) -0.00018(13)
Mo2 0.0210(2) 0.01548(19) 0.0246(2) -0.00028(13) 0.01304(15) 0.00005(13)
Mo5 0.0220(2) 0.01616(19) 0.0266(2) 0.00161(14) 0.01177(16) 0.00085(14)
Mo3 0.0225(2) 0.0181(2) 0.0260(2) -0.00298(14) 0.01135(16) -0.00287(14)
Mo4 0.0260(2) 0.0217(2) 0.0247(2) -0.00016(15) 0.01023(17) 0.00043(15)
O2 0.0250(18) 0.0197(16) 0.0208(16) 0.0013(13) 0.0109(14) 0.0014(14)
O15 0.0243(18) 0.0160(16) 0.0251(17) -0.0005(13) 0.0133(14) -0.0033(13)
O11 0.0223(17) 0.0165(16) 0.0223(16) 0.0000(12) 0.0124(13) 0.0012(13)
O14 0.0290(19) 0.0197(17) 0.0263(18) 0.0045(14) 0.0119(15) -0.0018(14)
O12 0.0232(17) 0.0165(16) 0.0285(18) -0.0001(14) 0.0142(14) -0.0003(13)
O5 0.0211(17) 0.0234(17) 0.0191(16) -0.0015(13) 0.0035(13) 0.0026(14)
O5A 0.0209(17) 0.0262(18) 0.0190(16) 0.0008(14) 0.0050(13) -0.0030(14)
O2A 0.0265(18) 0.0205(17) 0.0205(16) 0.0012(13) 0.0120(14) -0.0004(14)
O13 0.0302(19) 0.0222(17) 0.0222(17) -0.0046(14) 0.0116(15) -0.0031(15)
O6A 0.0238(18) 0.0226(17) 0.0266(18) 0.0010(14) 0.0099(14) -0.0052(14)
O1 0.0262(18) 0.0175(16) 0.0199(16) 0.0003(13) 0.0124(14) 0.0035(13)
O1A 0.0259(18) 0.0218(18) 0.0242(18) -0.0006(14) 0.0135(15) -0.0043(14)
O6 0.034(2) 0.0227(17) 0.0264(18) -0.0030(14) 0.0164(16) 0.0025(15)
O4 0.035(2) 0.0247(18) 0.0272(19) 0.0004(15) 0.0164(16) -0.0025(16)
O7 0.038(2) 0.0228(18) 0.0293(19) -0.0026(15) 0.0164(17) -0.0010(16)
O16 0.0269(19) 0.0296(19) 0.0286(19) -0.0001(15) 0.0167(16) -0.0017(15)
O19 0.037(2) 0.0221(18) 0.034(2) 0.0058(16) 0.0154(17) 0.0007(16)
O8 0.034(2) 0.029(2) 0.033(2) -0.0022(16) 0.0135(17) -0.0051(17)
N2 0.021(2) 0.023(2) 0.0136(18) -0.0029(15) 0.0091(15) 0.0015(16)
O4A 0.036(2) 0.031(2) 0.031(2) 0.0029(16) 0.0204(17) 0.0066(17)
O10 0.032(2) 0.0243(18) 0.032(2) -0.0005(16) 0.0136(17) 0.0003(16)
O17 0.032(2) 0.0240(19) 0.039(2) -0.0050(16) 0.0109(17) -0.0029(16)
O9 0.035(2) 0.0278(19) 0.036(2) -0.0020(17) 0.0092(18) 0.0043(17)
O3 0.0240(19) 0.036(2) 0.0279(19) -0.0049(16) 0.0092(15) 0.0000(16)
N1A 0.0181(19) 0.0210(19) 0.0166(18) 0.0011(15) 0.0057(15) -0.0010(15)
N2A 0.022(2) 0.025(2) 0.0161(19) 0.0028(16) 0.0086(16) -0.0007(17)
O3A 0.027(2) 0.035(2) 0.037(2) 0.0082(17) 0.0077(17) -0.0018(17)
O18 0.047(3) 0.035(2) 0.028(2) -0.0009(17) 0.0139(19) -0.0008(19)
N1 0.020(2) 0.021(2) 0.0161(18) 0.0005(15) 0.0082(15) 0.0008(16)
N3A 0.026(2) 0.026(2) 0.025(2) 0.0044(18) 0.0082(18) -0.0042(18)
N3 0.025(2) 0.025(2) 0.028(2) -0.0063(17) 0.0102(18) 0.0013(17)
O20 0.033(2) 0.045(3) 0.073(4) 0.027(3) 0.010(2) -0.003(2)
C9 0.013(2) 0.023(2) 0.014(2) -0.0018(17) -0.0003(16) 0.0023(17)
C2 0.017(2) 0.016(2) 0.022(2) 0.0006(17) 0.0038(18) -0.0013(17)
C13A 0.027(3) 0.022(2) 0.021(2) 0.0017(19) 0.009(2) 0.004(2)
C8 0.019(2) 0.020(2) 0.016(2) -0.0006(17) 0.0037(17) -0.0004(18)
C10 0.026(2) 0.023(2) 0.020(2) 0.0022(19) 0.0080(19) 0.0017(19)
C1 0.024(2) 0.021(2) 0.018(2) -0.0019(18) 0.0071(19) -0.0031(19)
C9A 0.017(2) 0.023(2) 0.018(2) 0.0049(18) 0.0046(18) -0.0042(18)
C13 0.026(2) 0.022(2) 0.022(2) -0.0003(19) 0.012(2) -0.002(2)
C7 0.017(2) 0.020(2) 0.019(2) 0.0010(17) 0.0059(18) 0.0021(17)
C2A 0.015(2) 0.019(2) 0.022(2) 0.0039(18) 0.0040(18) -0.0009(17)
C5 0.024(2) 0.020(2) 0.031(3) -0.002(2) 0.010(2) -0.0044(19)
C8A 0.019(2) 0.019(2) 0.017(2) 0.0003(17) 0.0050(17) 0.0018(18)
C3 0.022(2) 0.023(2) 0.020(2) -0.0013(19) 0.0062(19) 0.0018(19)
C7A 0.022(2) 0.024(2) 0.017(2) 0.0013(18) 0.0057(19) 0.0014(19)
C6 0.023(2) 0.024(2) 0.025(2) 0.0011(19) 0.013(2) -0.0004(19)
C12 0.021(2) 0.029(3) 0.026(2) -0.001(2) 0.012(2) 0.003(2)
C11A 0.023(2) 0.035(3) 0.023(2) -0.002(2) 0.013(2) -0.009(2)
C3A 0.018(2) 0.022(2) 0.020(2) 0.0026(18) 0.0053(18) -0.0036(18)
C1A 0.019(2) 0.025(2) 0.020(2) 0.0005(19) 0.0052(18) -0.0013(19)
C10A 0.015(2) 0.026(2) 0.028(2) -0.001(2) 0.0108(19) -0.0017(19)
C4 0.021(2) 0.024(3) 0.029(3) -0.005(2) 0.007(2) 0.0018(19)
C12A 0.028(3) 0.022(2) 0.029(3) 0.000(2) 0.011(2) 0.001(2)
C6A 0.024(2) 0.029(3) 0.027(3) 0.001(2) 0.010(2) -0.003(2)
O21 0.045(3) 0.162(8) 0.040(3) 0.025(4) 0.019(3) 0.028(4)
C11 0.031(3) 0.022(2) 0.027(3) 0.001(2) 0.009(2) 0.003(2)
C5A 0.023(2) 0.019(2) 0.034(3) 0.000(2) 0.008(2) 0.0044(19)
C4A 0.022(2) 0.025(3) 0.030(3) 0.004(2) 0.006(2) -0.003(2)
C14 0.074(6) 0.049(4) 0.047(4) -0.003(3) 0.037(4) -0.001(4)
N4 0.229(16) 0.046(5) 0.200(14) 0.034(6) 0.184(14) 0.051(7)
C15 0.061(5) 0.048(5) 0.076(6) 0.000(4) -0.010(5) 0.006(4)

loop_
_atom_type_symbol
_atom_type_description
_atom_type_scat_dispersion_real
_atom_type_scat_dispersion_imag
_atom_type_scat_source
C C 0.0181 0.0091 'International Tables Vol C Tables 4.2.6.8 and 6.1.1.4'
H H 0.0000 0.0000 'International Tables Vol C Tables 4.2.6.8 and 6.1.1.4'
Mo Mo -0.0483 2.7339 'International Tables Vol C Tables 4.2.6.8 and 6.1.1.4'
N N 0.0311 0.0180 'International Tables Vol C Tables 4.2.6.8 and 6.1.1.4'
O O 0.0492 0.0322 'International Tables Vol C Tables 4.2.6.8 and 6.1.1.4'

loop_
_exptl_crystal_face_index_h
_exptl_crystal_face_index_k
_exptl_crystal_face_index_l
_exptl_crystal_face_perp_dist
2 -1 2 0.0172
-2 1 -2 0.0288
-1 -22 0 0.0153
0 22 -1 0.0120
-5 6 -3 0.0332
-6 3 6 0.0709
7 -5 -3 0.0564

loop_
_geom_angle_atom_site_label_1
_geom_angle_atom_site_label_2
_geom_angle_atom_site_label_3
_geom_angle
_geom_angle_site_symmetry_1
_geom_angle_site_symmetry_3
_geom_angle_publ_flag
O2A Mo1A O5A 80.22(14) . . ?
O2A Mo1A N1A 71.38(15) . . ?
O1A Mo1A O5A 77.60(15) . . ?
O1A Mo1A O2A 149.19(15) . . ?
O1A Mo1A N1A 82.29(15) . . ?
O4A Mo1A O5A 86.01(17) . . ?
O4A Mo1A O2A 96.70(18) . . ?
O4A Mo1A O1A 102.77(18) . . ?
O4A Mo1A N1A 158.71(18) . . ?
N1A Mo1A O5A 74.79(14) . . ?
O3A Mo1A O5A 168.01(19) . . ?
O3A Mo1A O2A 96.72(18) . . ?
O3A Mo1A O1A 100.54(19) . . ?
O3A Mo1A O4A 105.9(2) . . ?
O3A Mo1A N1A 93.24(19) . . ?
O2 Mo1 O5 80.76(14) . . ?
O2 Mo1 N1 71.27(15) . . ?
O1 Mo1 O2 148.89(15) . . ?
O1 Mo1 O5 77.19(14) . . ?
O1 Mo1 N1 82.01(15) . . ?
O4 Mo1 O2 97.75(17) . . ?
O4 Mo1 O5 86.91(17) . . ?
O4 Mo1 O1 102.64(17) . . ?
O4 Mo1 N1 160.16(18) . . ?
O3 Mo1 O2 96.18(18) . . ?
O3 Mo1 O5 167.42(17) . . ?
O3 Mo1 O1 100.58(18) . . ?
O3 Mo1 O4 105.6(2) . . ?
O3 Mo1 N1 92.23(18) . . ?
N1 Mo1 O5 75.22(14) . . ?
Mo5 Mo2 Mo3 91.509(14) . . ?
O15 Mo2 Mo5 36.16(11) . . ?
O15 Mo2 Mo3 124.88(11) . . ?
O15 Mo2 O11 78.06(14) . . ?
O15 Mo2 O11 77.13(14) . 3_665 ?
O15 Mo2 O12 149.48(15) . . ?
O11 Mo2 Mo5 45.90(9) . . ?
O11 Mo2 Mo5 86.22(8) 3_665 . ?
O11 Mo2 Mo3 85.81(8) 3_665 . ?
O11 Mo2 Mo3 46.87(9) . . ?
O11 Mo2 O11 75.63(15) . 3_665 ?
O12 Mo2 Mo5 124.89(11) . . ?
O12 Mo2 Mo3 35.60(11) . . ?
O12 Mo2 O11 78.99(14) . . ?
O12 Mo2 O11 77.88(14) . 3_665 ?
O7 Mo2 Mo5 89.97(14) . . ?
O7 Mo2 Mo3 90.71(13) . . ?
O7 Mo2 O15 101.80(17) . . ?
O7 Mo2 O11 174.76(16) . 3_665 ?
O7 Mo2 O11 99.14(17) . . ?
O7 Mo2 O12 101.47(17) . . ?
O7 Mo2 O16 104.28(19) . . ?
O16 Mo2 Mo5 132.30(13) . . ?
O16 Mo2 Mo3 132.56(13) . . ?
O16 Mo2 O15 96.14(17) . . ?
O16 Mo2 O11 156.56(16) . . ?
O16 Mo2 O11 80.95(15) . 3_665 ?
O16 Mo2 O12 96.97(17) . . ?
Mo2 Mo5 Mo4 89.632(14) . . ?
O15 Mo5 Mo2 34.99(10) . . ?
O15 Mo5 Mo4 122.10(10) . . ?
O15 Mo5 O11 73.66(13) . . ?
O15 Mo5 O12 71.33(14) . 3_665 ?
O11 Mo5 Mo2 42.39(9) . . ?
O11 Mo5 Mo4 48.48(9) . . ?
O11 Mo5 O12 71.78(13) . 3_665 ?
O14 Mo5 Mo2 120.29(11) . . ?
O14 Mo5 Mo4 32.44(11) . . ?
O14 Mo5 O15 146.54(15) . . ?
O14 Mo5 O11 77.91(14) . . ?
O14 Mo5 O12 83.36(15) . 3_665 ?
O12 Mo5 Mo2 79.47(9) 3_665 . ?
O12 Mo5 Mo4 86.95(9) 3_665 . ?
O19 Mo5 Mo2 134.24(14) . . ?
O19 Mo5 Mo4 133.61(14) . . ?
O19 Mo5 O15 99.30(17) . . ?
O19 Mo5 O11 159.37(17) . . ?
O19 Mo5 O14 101.18(18) . . ?
O19 Mo5 O12 87.61(17) . 3_665 ?
O10 Mo5 Mo2 85.32(14) . . ?
O10 Mo5 Mo4 89.35(14) . . ?
O10 Mo5 O15 98.06(17) . . ?
O10 Mo5 O11 94.49(16) . . ?
O10 Mo5 O14 101.44(18) . . ?
O10 Mo5 O12 164.36(16) . 3_665 ?
O10 Mo5 O19 105.8(2) . . ?
O15 Mo3 Mo2 78.78(9) 3_665 . ?
O15 Mo3 O11 70.94(13) 3_665 . ?
O11 Mo3 Mo2 42.30(8) . . ?
O12 Mo3 Mo2 34.89(10) . . ?
O12 Mo3 O15 72.39(14) . 3_665 ?
O12 Mo3 O11 73.98(13) . . ?
O13 Mo3 Mo2 119.31(11) . . ?
O13 Mo3 O15 82.91(15) . 3_665 ?
O13 Mo3 O11 77.02(14) . . ?
O13 Mo3 O12 146.66(15) . . ?
O8 Mo3 Mo2 85.15(14) . . ?
O8 Mo3 O15 163.10(16) . 3_665 ?
O8 Mo3 O11 93.62(16) . . ?
O8 Mo3 O12 97.22(18) . . ?
O8 Mo3 O13 100.69(19) . . ?
O17 Mo3 Mo2 136.81(15) . . ?
O17 Mo3 O15 90.09(17) . 3_665 ?
O17 Mo3 O11 160.99(17) . . ?
O17 Mo3 O12 101.94(18) . . ?
O17 Mo3 O13 100.10(19) . . ?
O17 Mo3 O8 105.4(2) . . ?
O11 Mo4 Mo5 45.58(8) . . ?
O14 Mo4 Mo5 32.41(11) . . ?
O14 Mo4 O11 75.09(14) . . ?
O14 Mo4 O13 145.97(16) . . ?
O14 Mo4 O16 78.28(15) . 3_665 ?
O13 Mo4 Mo5 120.45(11) . . ?
O13 Mo4 O11 74.87(13) . . ?
O13 Mo4 O16 76.81(15) . 3_665 ?
O16 Mo4 Mo5 82.06(10) 3_665 . ?
O16 Mo4 O11 70.20(13) 3_665 . ?
O9 Mo4 Mo5 87.59(15) . . ?
O9 Mo4 O11 93.81(17) . . ?
O9 Mo4 O14 99.33(19) . . ?
O9 Mo4 O13 98.25(19) . . ?
O9 Mo4 O16 163.96(18) . 3_665 ?
O9 Mo4 O18 105.0(2) . . ?
O18 Mo4 Mo5 136.32(15) . . ?
O18 Mo4 O11 161.02(19) . . ?
O18 Mo4 O14 103.93(19) . . ?
O18 Mo4 O13 99.32(19) . . ?
O18 Mo4 O16 90.94(19) . 3_665 ?
C8 O2 Mo1 118.8(3) . . ?
Mo2 O15 Mo5 108.85(17) . . ?
Mo2 O15 Mo3 112.01(16) . 3_665 ?
Mo5 O15 Mo3 103.99(15) . 3_665 ?
Mo2 O11 Mo2 104.37(15) . 3_665 ?
Mo2 O11 Mo5 91.70(12) . . ?
Mo2 O11 Mo3 90.82(12) . . ?
Mo2 O11 Mo4 92.60(12) 3_665 . ?
Mo2 O11 Mo4 163.02(18) . . ?
Mo5 O11 Mo2 98.12(13) . 3_665 ?
Mo5 O11 Mo3 163.12(18) . . ?
Mo5 O11 Mo4 85.94(11) . . ?
Mo3 O11 Mo2 97.40(12) . 3_665 ?
Mo3 O11 Mo4 86.78(12) . . ?
Mo5 O14 Mo4 115.15(18) . . ?
Mo2 O12 Mo5 109.70(16) . 3_665 ?
Mo2 O12 Mo3 109.50(17) . . ?
Mo3 O12 Mo5 103.16(15) . 3_665 ?
C8A O2A Mo1A 119.1(3) . . ?
Mo3 O13 Mo4 115.48(18) . . ?
C2 O1 Mo1 137.5(3) . . ?
C2A O1A Mo1A 137.2(3) . . ?
Mo2 O16 Mo4 116.24(19) . 3_665 ?
C8 N2 N1 108.3(4) . . ?
N2A N1A Mo1A 114.7(3) . . ?
C7A N1A Mo1A 128.6(4) . . ?
C7A N1A N2A 116.7(4) . . ?
C8A N2A N1A 108.3(4) . . ?
N2 N1 Mo1 114.5(3) . . ?
C7 N1 Mo1 128.7(3) . . ?
C7 N1 N2 116.7(4) . . ?
C12A N3A C11A 122.4(5) . . ?
C12 N3 C11 123.0(5) . . ?
C10 C9 C8 118.4(4) . . ?
C13 C9 C8 122.0(5) . . ?
C13 C9 C10 119.4(5) . . ?
O1 C2 C1 123.6(5) . . ?
O1 C2 C3 116.8(5) . . ?
C1 C2 C3 119.5(5) . . ?
C12A C13A C9A 119.3(5) . . ?
O2 C8 C9 116.2(4) . . ?
N2 C8 O2 124.8(5) . . ?
N2 C8 C9 119.0(4) . . ?
C11 C10 C9 119.2(5) . . ?
C2 C1 C7 123.3(5) . . ?
C2 C1 C6 119.6(5) . . ?
C6 C1 C7 117.0(5) . . ?
C13A C9A C8A 117.9(5) . . ?
C10A C9A C13A 118.9(5) . . ?
C10A C9A C8A 123.1(5) . . ?
C12 C13 C9 118.6(5) . . ?
N1 C7 C1 124.1(5) . . ?
O1A C2A C3A 116.2(5) . . ?
O1A C2A C1A 124.5(5) . . ?
C1A C2A C3A 119.3(5) . . ?
C6 C5 C4 120.2(5) . . ?
O2A C8A C9A 115.1(4) . . ?
N2A C8A O2A 123.9(5) . . ?
N2A C8A C9A 121.0(5) . . ?
O6 C3 C2 116.3(5) . . ?
O6 C3 C4 123.8(5) . . ?
C4 C3 C2 119.9(5) . . ?
N1A C7A C1A 124.4(5) . . ?
C5 C6 C1 120.0(5) . . ?
N3 C12 C13 120.5(5) . . ?
N3A C11A C10A 120.4(5) . . ?
O6A C3A C2A 116.5(5) . . ?
O6A C3A C4A 123.6(5) . . ?
C4A C3A C2A 119.9(5) . . ?
C2A C1A C7A 122.4(5) . . ?
C6A C1A C2A 119.8(5) . . ?
C6A C1A C7A 117.8(5) . . ?
C11A C10A C9A 118.9(5) . . ?
C3 C4 C5 120.7(5) . . ?
N3A C12A C13A 120.0(5) . . ?
C5A C6A C1A 120.6(5) . . ?
N3 C11 C10 119.1(5) . . ?
C6A C5A C4A 120.0(5) . . ?
C3A C4A C5A 120.4(5) . . ?
N4 C14 C15 175.6(14) . . ?

loop_
_geom_bond_atom_site_label_1
_geom_bond_atom_site_label_2
_geom_bond_distance
_geom_bond_site_symmetry_2
_geom_bond_publ_flag
Mo1A O5A 2.362(4) . ?
Mo1A O2A 2.003(4) . ?
Mo1A O1A 1.930(4) . ?
Mo1A O4A 1.706(4) . ?
Mo1A N1A 2.245(4) . ?
Mo1A O3A 1.698(4) . ?
Mo1 O2 2.012(4) . ?
Mo1 O5 2.366(4) . ?
Mo1 O1 1.925(4) . ?
Mo1 O4 1.710(4) . ?
Mo1 O3 1.700(4) . ?
Mo1 N1 2.257(4) . ?
Mo2 Mo5 3.2072(5) . ?
Mo2 Mo3 3.2139(5) . ?
Mo2 O15 1.943(3) . ?
Mo2 O11 2.365(4) 3_665 ?
Mo2 O11 2.163(3) . ?
Mo2 O12 1.950(3) . ?
Mo2 O7 1.684(4) . ?
Mo2 O16 1.755(4) . ?
Mo5 Mo4 3.2183(6) . ?
Mo5 O15 2.000(4) . ?
Mo5 O11 2.304(3) . ?
Mo5 O14 1.905(4) . ?
Mo5 O12 2.355(4) 3_665 ?
Mo5 O19 1.712(4) . ?
Mo5 O10 1.696(4) . ?
Mo3 O15 2.318(4) 3_665 ?
Mo3 O11 2.346(3) . ?
Mo3 O12 1.985(4) . ?
Mo3 O13 1.922(4) . ?
Mo3 O8 1.707(4) . ?
Mo3 O17 1.697(4) . ?
Mo4 O11 2.416(4) . ?
Mo4 O14 1.907(4) . ?
Mo4 O13 1.947(4) . ?
Mo4 O16 2.302(4) 3_665 ?
Mo4 O9 1.697(4) . ?
Mo4 O18 1.708(4) . ?
O2 C8 1.308(6) . ?
O2A C8A 1.312(6) . ?
O6A C3A 1.358(6) . ?
O1 C2 1.342(6) . ?
O1A C2A 1.333(6) . ?
O6 C3 1.357(7) . ?
N2 N1 1.408(6) . ?
N2 C8 1.292(7) . ?
N1A N2A 1.410(6) . ?
N1A C7A 1.285(7) . ?
N2A C8A 1.296(7) . ?
N1 C7 1.279(7) . ?
N3A C11A 1.342(8) . ?
N3A C12A 1.333(7) . ?
N3 C12 1.324(7) . ?
N3 C11 1.347(7) . ?
C9 C8 1.490(7) . ?
C9 C10 1.399(7) . ?
C9 C13 1.393(7) . ?
C2 C1 1.405(7) . ?
C2 C3 1.408(7) . ?
C13A C9A 1.405(7) . ?
C13A C12A 1.374(8) . ?
C10 C11 1.381(8) . ?
C1 C7 1.440(7) . ?
C1 C6 1.418(7) . ?
C9A C8A 1.484(7) . ?
C9A C10A 1.394(7) . ?
C13 C12 1.379(7) . ?
C2A C3A 1.420(7) . ?
C2A C1A 1.401(7) . ?
C5 C6 1.382(8) . ?
C5 C4 1.393(8) . ?
C3 C4 1.390(8) . ?
C7A C1A 1.450(7) . ?
C11A C10A 1.378(8) . ?
C3A C4A 1.386(8) . ?
C1A C6A 1.397(8) . ?
C6A C5A 1.388(8) . ?
C5A C4A 1.394(8) . ?
C14 N4 1.073(12) . ?
C14 C15 1.445(13) . ?
